data_2243373
loop_
_publ_author_name
'Sugiyama, Haruki'

_publ_section_title
;
 Hydrogen-bonding patterns in 2,2-bis(4-methylphenyl)hexafluoropropane
 pyridinium and ethylenediammonium salt crystals
;
_journal_coeditor_code LH5959
_journal_issue 5
_journal_name_full 'Acta Crystallographica Section E'
_journal_page_first 742
_journal_page_last 746
_journal_paper_doi 10.1107/S2056989020005575
_journal_volume 76
_journal_year 2020
_chemical_formula_iupac 'C2 H10 N2 2+, C17 H8 F6 O4 2-, H2 O'
_chemical_formula_moiety 'C2 H10 N2 2+, C17 H8 F6 O4 2-, H2 O'
_chemical_formula_sum 'C19 H20 F6 N2 O5'
_chemical_formula_weight 470.37
_chemical_name_systematic
;
Ethane-1,2-diaminium
4,4'-(1,1,1,3,3,3-hexafluoropropane-2,2-diyl)dibenzoate monohydrate
;
_space_group_crystal_system orthorhombic
_space_group_IT_number 61
_space_group_name_Hall '-P 2ac 2ab'
_space_group_name_H-M_alt 'P b c a'
_atom_sites_solution_hydrogens mixed
_atom_sites_solution_primary dual
_audit_creation_method
;
Olex2 1.3
(compiled 2020.02.04 svn.rd84adfe8 for OlexSys, GUI svn.r6032)
;
_cell_angle_alpha 90
_cell_angle_beta 90
_cell_angle_gamma 90
_cell_formula_units_Z 8
_cell_length_a 13.2518(3)
_cell_length_b 12.1773(3)
_cell_length_c 25.8419(6)
_cell_measurement_reflns_used 9861
_cell_measurement_temperature 93
_cell_measurement_theta_max 75.7370
_cell_measurement_theta_min 3.3960
_cell_volume 4170.14(17)
_computing_cell_refinement
;
CrysAlisPro (Rigaku OD, 2019)
;
_computing_data_collection
;
CrysAlisPro (Rigaku OD, 2019)
;
_computing_data_reduction
;
CrysAlisPro (Rigaku OD, 2019)
;
_computing_molecular_graphics
;
<i>OLEX2</i> (Dolomanov <i>et al.</i>,  2009)
;
_computing_publication_material
;
<i>OLEX2</i> (Dolomanov <i>et al.</i>,  2009)
;
_computing_structure_refinement
;
<i>SHELXL2018/3</i> (Sheldrick, 2015b)
;
_computing_structure_solution
;
<i>SHELXT2018/2</i> (Sheldrick, 2015a)
;
_diffrn_ambient_temperature 93
_diffrn_detector 'Hybrid Pixel Array Detector'
_diffrn_detector_area_resol_mean 10.0000
_diffrn_measured_fraction_theta_full 1.000
_diffrn_measured_fraction_theta_max 0.960
_diffrn_measurement_device 'four-circle diffractometer'
_diffrn_measurement_device_type 'XtaLAB Synergy R, DW system, HyPix'
_diffrn_measurement_method '\w scans'
_diffrn_radiation_monochromator mirror
_diffrn_radiation_probe x-ray
_diffrn_radiation_type 'Cu K\a'
_diffrn_radiation_wavelength 1.54184
_diffrn_reflns_av_R_equivalents 0.0291
_diffrn_reflns_av_unetI/netI 0.0287
_diffrn_reflns_limit_h_max 16
_diffrn_reflns_limit_h_min -6
_diffrn_reflns_limit_k_max 15
_diffrn_reflns_limit_k_min -14
_diffrn_reflns_limit_l_max 29
_diffrn_reflns_limit_l_min -32
_diffrn_reflns_number 15896
_diffrn_reflns_theta_full 67.684
_diffrn_reflns_theta_max 76.298
_diffrn_reflns_theta_min 3.421
_diffrn_source 'Rotating-anode X-ray tube'
_exptl_absorpt_coefficient_mu 1.261
_exptl_absorpt_correction_T_max 0.940
_exptl_absorpt_correction_T_min 0.855
_exptl_absorpt_correction_type multi-scan
_exptl_absorpt_process_details
;
(CrysAlisPro; Rigaku OD, 2019)
;
_exptl_crystal_colour colourless
_exptl_crystal_density_diffrn 1.498
_exptl_crystal_description needle
_exptl_crystal_F_000 1936
_exptl_crystal_size_max 0.22
_exptl_crystal_size_mid 0.1
_exptl_crystal_size_min 0.05
_refine_diff_density_max 0.288
_refine_diff_density_min -0.243
_refine_ls_extinction_method none
_refine_ls_goodness_of_fit_ref 1.043
_refine_ls_hydrogen_treatment constr
_refine_ls_matrix_type full
_refine_ls_number_parameters 294
_refine_ls_number_reflns 4198
_refine_ls_number_restraints 0
_refine_ls_restrained_S_all 1.043
_refine_ls_R_factor_all 0.0351
_refine_ls_R_factor_gt 0.0315
_refine_ls_shift/su_max 0.000
_refine_ls_shift/su_mean 0.000
_refine_ls_structure_factor_coef Fsqd
_refine_ls_weighting_details 'w=1/[\s^2^(Fo^2^)+(0.0378P)^2^+1.7828P] where P=(Fo^2^+2Fc^2^)/3'
_refine_ls_weighting_scheme calc
_refine_ls_wR_factor_gt 0.0796
_refine_ls_wR_factor_ref 0.0819
_reflns_number_gt 3809
_reflns_number_total 4198
_reflns_threshold_expression 'I > 2\s(I)'
_cod_data_source_file lh5959sup1.cif
_cod_data_source_block 2
_cod_database_code 2243373
_shelx_space_group_comment
;
The symmetry employed for this shelxl refinement is uniquely defined
by the following loop, which should always be used as a source of
symmetry information in preference to the above space-group names.
They are only intended as comments.
;
_shelx_estimated_absorpt_t_min 0.769
_shelx_estimated_absorpt_t_max 0.940

loop_
_space_group_symop_operation_xyz
'x, y, z'
'-x+1/2, -y, z+1/2'
'-x, y+1/2, -z+1/2'
'x+1/2, -y+1/2, -z'
'-x, -y, -z'
'x-1/2, y, -z-1/2'
'x, -y-1/2, z-1/2'
'-x-1/2, y-1/2, z'

loop_
_atom_site_type_symbol
_atom_site_label
_atom_site_fract_x
_atom_site_fract_y
_atom_site_fract_z
_atom_site_U_iso_or_equiv
_atom_site_adp_type
_atom_site_calc_flag
_atom_site_occupancy
_atom_site_disorder_assembly
_atom_site_disorder_group
F F18 0.40013(5) 0.38652(6) 0.26137(3) 0.02225(17) Uani d 1 . .
F F16 0.40185(6) 0.53316(6) 0.21406(3) 0.02269(17) Uani d 1 . .
F F14 0.71228(6) 0.55005(6) 0.21542(3) 0.02310(17) Uani d 1 . .
F F13 0.59106(6) 0.64981(6) 0.24516(3) 0.02445(18) Uani d 1 . .
F F12 0.58145(6) 0.58279(6) 0.16850(3) 0.02503(18) Uani d 1 . .
F F17 0.44371(6) 0.54163(7) 0.29429(3) 0.02490(18) Uani d 1 . .
O O26 0.81858(7) 0.35414(7) 0.44805(3) 0.01964(19) Uani d 1 . .
O O27 0.72698(7) 0.20072(7) 0.44559(4) 0.0221(2) Uani d 1 . .
O O3 0.70242(7) 0.09542(7) 0.06295(4) 0.0212(2) Uani d 1 . .
O O1 0.54140(7) 0.11490(8) 0.04076(4) 0.0276(2) Uani d 1 . .
O O32 1.07320(7) 0.45205(8) 0.56164(5) 0.0328(3) Uani d 1 . .
H H32A 1.119538 0.404618 0.557451 0.049 Uiso d 1 . .
H H32B 1.104051 0.513230 0.562216 0.049 Uiso d 1 . .
N N28 0.85940(8) 0.09566(8) 0.51156(4) 0.0179(2) Uani d 1 . .
H H28A 0.918390 0.094540 0.493539 0.022 Uiso calc 1 . .
H H28B 0.813704 0.138226 0.494574 0.022 Uiso calc 1 . .
H H28C 0.834993 0.026082 0.514447 0.022 Uiso calc 1 . .
N N31 0.89649(8) 0.34315(9) 0.54417(4) 0.0184(2) Uani d 1 . .
H H31A 0.880147 0.333232 0.510285 0.022 Uiso calc 1 . .
H H31B 0.940104 0.400534 0.547105 0.022 Uiso calc 1 . .
H H31C 0.839576 0.357676 0.562642 0.022 Uiso calc 1 . .
C C25 0.75141(9) 0.29400(10) 0.42854(5) 0.0159(2) Uani d 1 . .
C C24 0.60904(9) 0.30292(10) 0.30102(5) 0.0162(2) Uani d 1 . .
H H24 0.576891 0.252964 0.278094 0.019 Uiso calc 1 . .
C C8 0.66525(9) 0.31708(10) 0.18675(5) 0.0164(2) Uani d 1 . .
H H8 0.719685 0.333736 0.209351 0.020 Uiso calc 1 . .
C C23 0.65162(9) 0.26430(10) 0.34664(5) 0.0165(2) Uani d 1 . .
H H23 0.648009 0.188315 0.354774 0.020 Uiso calc 1 . .
C C19 0.61300(9) 0.41468(10) 0.28846(5) 0.0147(2) Uani d 1 . .
C C7 0.57178(9) 0.36773(10) 0.19423(5) 0.0151(2) Uani d 1 . .
C C9 0.67956(9) 0.24269(10) 0.14669(5) 0.0166(2) Uani d 1 . .
H H9 0.743403 0.208360 0.142465 0.020 Uiso calc 1 . .
C C22 0.69956(9) 0.33629(10) 0.38054(5) 0.0157(2) Uani d 1 . .
C C10 0.56220(9) 0.45362(10) 0.23788(5) 0.0154(2) Uani d 1 . .
C C4 0.60139(9) 0.21785(10) 0.11266(5) 0.0170(2) Uani d 1 . .
C C15 0.45109(9) 0.47935(10) 0.25180(5) 0.0181(2) Uani d 1 . .
C C21 0.70136(10) 0.44798(10) 0.36872(5) 0.0186(3) Uani d 1 . .
H H21 0.732850 0.497929 0.391889 0.022 Uiso calc 1 . .
C C2 0.61579(9) 0.13734(10) 0.06870(5) 0.0186(3) Uani d 1 . .
C C20 0.65761(10) 0.48710(10) 0.32345(5) 0.0192(3) Uani d 1 . .
H H20 0.658091 0.563621 0.316301 0.023 Uiso calc 1 . .
C C11 0.61193(10) 0.56012(10) 0.21695(5) 0.0188(3) Uani d 1 . .
C C6 0.49324(9) 0.34242(11) 0.16015(5) 0.0199(3) Uani d 1 . .
H H6 0.429192 0.376328 0.164335 0.024 Uiso calc 1 . .
C C5 0.50841(10) 0.26791(11) 0.12021(5) 0.0213(3) Uani d 1 . .
H H5 0.454093 0.250860 0.097600 0.026 Uiso calc 1 . .
C C29 0.87763(10) 0.14176(11) 0.56419(5) 0.0219(3) Uani d 1 . .
H H29A 0.908692 0.084227 0.586073 0.026 Uiso calc 1 . .
H H29B 0.811902 0.161441 0.579868 0.026 Uiso calc 1 . .
C C30 0.94494(10) 0.24182(11) 0.56454(5) 0.0215(3) Uani d 1 . .
H H30A 0.967314 0.255690 0.600507 0.026 Uiso calc 1 . .
H H30B 1.005784 0.225943 0.543609 0.026 Uiso calc 1 . .

loop_
_atom_site_aniso_label
_atom_site_aniso_U_11
_atom_site_aniso_U_22
_atom_site_aniso_U_33
_atom_site_aniso_U_12
_atom_site_aniso_U_13
_atom_site_aniso_U_23
F18 0.0171(4) 0.0199(4) 0.0298(4) -0.0018(3) 0.0034(3) 0.0003(3)
F16 0.0201(4) 0.0194(4) 0.0285(4) 0.0061(3) -0.0062(3) -0.0004(3)
F14 0.0188(4) 0.0218(4) 0.0287(4) -0.0052(3) -0.0009(3) 0.0058(3)
F13 0.0315(4) 0.0111(3) 0.0307(4) 0.0002(3) -0.0068(3) 0.0003(3)
F12 0.0320(4) 0.0213(4) 0.0217(4) -0.0043(3) -0.0072(3) 0.0082(3)
F17 0.0224(4) 0.0258(4) 0.0264(4) 0.0056(3) -0.0003(3) -0.0101(3)
O26 0.0198(4) 0.0202(4) 0.0190(4) -0.0032(3) -0.0036(3) 0.0016(4)
O27 0.0245(5) 0.0179(4) 0.0239(5) -0.0030(3) -0.0061(4) 0.0062(4)
O3 0.0185(4) 0.0196(4) 0.0256(5) -0.0009(3) 0.0023(4) -0.0055(4)
O1 0.0262(5) 0.0276(5) 0.0291(5) 0.0041(4) -0.0101(4) -0.0104(4)
O32 0.0206(5) 0.0177(5) 0.0600(7) -0.0011(4) -0.0056(5) -0.0012(5)
N28 0.0184(5) 0.0154(5) 0.0199(5) 0.0003(4) -0.0013(4) 0.0012(4)
N31 0.0189(5) 0.0173(5) 0.0190(5) 0.0002(4) -0.0022(4) -0.0007(4)
C25 0.0147(5) 0.0164(5) 0.0165(5) 0.0016(4) 0.0011(5) -0.0007(5)
C24 0.0171(6) 0.0143(6) 0.0171(6) -0.0022(4) -0.0002(4) -0.0008(5)
C8 0.0156(6) 0.0174(6) 0.0164(6) -0.0011(4) -0.0016(4) 0.0014(5)
C23 0.0185(6) 0.0125(5) 0.0186(6) -0.0008(4) 0.0013(5) 0.0008(4)
C19 0.0144(5) 0.0143(5) 0.0152(6) 0.0006(4) 0.0008(4) 0.0008(4)
C7 0.0180(6) 0.0126(5) 0.0146(5) -0.0006(4) 0.0001(4) 0.0018(4)
C9 0.0152(5) 0.0169(6) 0.0177(6) 0.0010(4) 0.0005(4) 0.0023(5)
C22 0.0133(5) 0.0175(6) 0.0163(6) 0.0007(4) 0.0015(4) 0.0014(5)
C10 0.0151(5) 0.0123(5) 0.0186(6) 0.0007(4) -0.0013(4) 0.0009(4)
C4 0.0198(6) 0.0139(5) 0.0173(6) -0.0002(4) -0.0010(5) 0.0011(5)
C15 0.0179(6) 0.0144(5) 0.0219(6) 0.0014(5) -0.0018(5) -0.0021(5)
C21 0.0210(6) 0.0156(6) 0.0192(6) -0.0015(5) -0.0032(5) -0.0018(5)
C2 0.0205(6) 0.0155(6) 0.0199(6) -0.0009(5) -0.0005(5) 0.0003(5)
C20 0.0233(6) 0.0130(6) 0.0214(6) -0.0001(5) -0.0028(5) 0.0007(5)
C11 0.0211(6) 0.0156(6) 0.0197(6) -0.0012(5) -0.0036(5) 0.0030(5)
C6 0.0165(6) 0.0205(6) 0.0228(6) 0.0043(5) -0.0036(5) -0.0027(5)
C5 0.0201(6) 0.0215(6) 0.0223(6) 0.0018(5) -0.0074(5) -0.0035(5)
C29 0.0291(7) 0.0186(6) 0.0181(6) 0.0013(5) 0.0005(5) 0.0006(5)
C30 0.0215(6) 0.0198(6) 0.0233(6) 0.0036(5) -0.0064(5) -0.0012(5)

loop_
_atom_type_symbol
_atom_type_description
_atom_type_scat_dispersion_real
_atom_type_scat_dispersion_imag
_atom_type_scat_source
C C 0.0181 0.0091 'International Tables Vol C Tables 4.2.6.8 and 6.1.1.4'
H H 0.0000 0.0000 'International Tables Vol C Tables 4.2.6.8 and 6.1.1.4'
F F 0.0727 0.0534 'International Tables Vol C Tables 4.2.6.8 and 6.1.1.4'
N N 0.0311 0.0180 'International Tables Vol C Tables 4.2.6.8 and 6.1.1.4'
O O 0.0492 0.0322 'International Tables Vol C Tables 4.2.6.8 and 6.1.1.4'

loop_
_geom_angle_atom_site_label_1
_geom_angle_atom_site_label_2
_geom_angle_atom_site_label_3
_geom_angle_site_symmetry_1
_geom_angle_site_symmetry_3
_geom_angle
_geom_angle_publ_flag
H32A O32 H32B . . 104.5 ?
H28A N28 H28B . . 109.5 ?
H28A N28 H28C . . 109.5 ?
H28B N28 H28C . . 109.5 ?
C29 N28 H28A . . 109.5 ?
C29 N28 H28B . . 109.5 ?
C29 N28 H28C . . 109.5 ?
H31A N31 H31B . . 109.5 ?
H31A N31 H31C . . 109.5 ?
H31B N31 H31C . . 109.5 ?
C30 N31 H31A . . 109.5 ?
C30 N31 H31B . . 109.5 ?
C30 N31 H31C . . 109.5 ?
O26 C25 O27 . . 124.47(11) ?
O26 C25 C22 . . 116.94(10) ?
O27 C25 C22 . . 118.55(11) ?
C23 C24 H24 . . 119.6 ?
C23 C24 C19 . . 120.71(11) ?
C19 C24 H24 . . 119.6 ?
C7 C8 H8 . . 119.6 ?
C9 C8 H8 . . 119.6 ?
C9 C8 C7 . . 120.80(11) ?
C24 C23 H23 . . 119.8 ?
C24 C23 C22 . . 120.39(11) ?
C22 C23 H23 . . 119.8 ?
C24 C19 C10 . . 118.57(11) ?
C20 C19 C24 . . 118.70(11) ?
C20 C19 C10 . . 122.63(11) ?
C8 C7 C10 . . 118.23(10) ?
C8 C7 C6 . . 118.41(11) ?
C6 C7 C10 . . 123.27(11) ?
C8 C9 H9 . . 119.6 ?
C8 C9 C4 . . 120.74(11) ?
C4 C9 H9 . . 119.6 ?
C23 C22 C25 . . 120.66(11) ?
C23 C22 C21 . . 118.97(11) ?
C21 C22 C25 . . 120.35(11) ?
C19 C10 C15 . . 106.27(10) ?
C19 C10 C11 . . 111.49(10) ?
C7 C10 C19 . . 111.99(9) ?
C7 C10 C15 . . 112.66(10) ?
C7 C10 C11 . . 106.06(10) ?
C15 C10 C11 . . 108.40(10) ?
C9 C4 C2 . . 121.43(11) ?
C5 C4 C9 . . 118.44(11) ?
C5 C4 C2 . . 120.13(11) ?
F18 C15 F16 . . 107.50(10) ?
F18 C15 C10 . . 110.58(9) ?
F16 C15 C10 . . 113.08(10) ?
F17 C15 F18 . . 106.85(10) ?
F17 C15 F16 . . 106.48(9) ?
F17 C15 C10 . . 112.02(10) ?
C22 C21 H21 . . 119.6 ?
C20 C21 C22 . . 120.77(12) ?
C20 C21 H21 . . 119.6 ?
O3 C2 C4 . . 117.66(11) ?
O1 C2 O3 . . 123.96(12) ?
O1 C2 C4 . . 118.37(11) ?
C19 C20 H20 . . 119.8 ?
C21 C20 C19 . . 120.39(12) ?
C21 C20 H20 . . 119.8 ?
F14 C11 F13 . . 107.21(10) ?
F14 C11 F12 . . 106.88(10) ?
F14 C11 C10 . . 110.86(10) ?
F13 C11 F12 . . 106.08(10) ?
F13 C11 C10 . . 113.79(10) ?
F12 C11 C10 . . 111.63(10) ?
C7 C6 H6 . . 119.9 ?
C5 C6 C7 . . 120.29(12) ?
C5 C6 H6 . . 119.9 ?
C4 C5 C6 . . 121.31(12) ?
C4 C5 H5 . . 119.3 ?
C6 C5 H5 . . 119.3 ?
N28 C29 H29A . . 108.8 ?
N28 C29 H29B . . 108.8 ?
N28 C29 C30 . . 113.89(11) ?
H29A C29 H29B . . 107.7 ?
C30 C29 H29A . . 108.8 ?
C30 C29 H29B . . 108.8 ?
N31 C30 C29 . . 114.34(10) ?
N31 C30 H30A . . 108.7 ?
N31 C30 H30B . . 108.7 ?
C29 C30 H30A . . 108.7 ?
C29 C30 H30B . . 108.7 ?
H30A C30 H30B . . 107.6 ?

loop_
_geom_bond_atom_site_label_1
_geom_bond_atom_site_label_2
_geom_bond_site_symmetry_2
_geom_bond_distance
_geom_bond_publ_flag
F18 C15 . 1.3398(14) ?
F16 C15 . 1.3439(15) ?
F14 C11 . 1.3361(15) ?
F13 C11 . 1.3419(15) ?
F12 C11 . 1.3442(15) ?
F17 C15 . 1.3381(15) ?
O26 C25 . 1.2580(15) ?
O27 C25 . 1.2607(15) ?
O3 C2 . 1.2652(16) ?
O1 C2 . 1.2520(16) ?
O32 H32A . 0.8499 ?
O32 H32B . 0.8500 ?
N28 H28A . 0.9100 ?
N28 H28B . 0.9100 ?
N28 H28C . 0.9100 ?
N28 C29 . 1.4911(17) ?
N31 H31A . 0.9100 ?
N31 H31B . 0.9100 ?
N31 H31C . 0.9100 ?
N31 C30 . 1.4873(16) ?
C25 C22 . 1.5086(16) ?
C24 H24 . 0.9500 ?
C24 C23 . 1.3891(18) ?
C24 C19 . 1.4001(17) ?
C8 H8 . 0.9500 ?
C8 C7 . 1.3972(17) ?
C8 C9 . 1.3886(18) ?
C23 H23 . 0.9500 ?
C23 C22 . 1.3926(17) ?
C19 C10 . 1.5447(16) ?
C19 C20 . 1.3946(18) ?
C7 C10 . 1.5436(17) ?
C7 C6 . 1.3977(17) ?
C9 H9 . 0.9500 ?
C9 C4 . 1.3922(17) ?
C22 C21 . 1.3941(17) ?
C10 C15 . 1.5478(17) ?
C10 C11 . 1.5520(17) ?
C4 C2 . 1.5127(17) ?
C4 C5 . 1.3884(18) ?
C21 H21 . 0.9500 ?
C21 C20 . 1.3900(18) ?
C20 H20 . 0.9500 ?
C6 H6 . 0.9500 ?
C6 C5 . 1.3890(18) ?
C5 H5 . 0.9500 ?
C29 H29A . 0.9900 ?
C29 H29B . 0.9900 ?
C29 C30 . 1.5102(18) ?
C30 H30A . 0.9900 ?
C30 H30B . 0.9900 ?

loop_
_geom_hbond_atom_site_label_D
_geom_hbond_atom_site_label_H
_geom_hbond_atom_site_label_A
_geom_hbond_site_symmetry_A
_geom_hbond_distance_DH
_geom_hbond_distance_HA
_geom_hbond_distance_DA
_geom_hbond_angle_DHA
_geom_hbond_publ_flag
O32 H32A O27 4_556 0.85 1.92 2.7656(14) 174.9 yes
O32 H32B O26 5_766 0.85 1.93 2.7731(13) 170.4 yes
N28 H28A O1 6_656 0.91 1.87 2.7749(14) 171.2 yes
N28 H28B O27 . 0.91 1.87 2.7609(14) 165.1 yes
N28 H28C O3 2_655 0.91 2.00 2.8015(14) 145.9 yes
N31 H31A O26 . 0.91 1.82 2.6933(14) 159.7 yes
N31 H31B O32 . 0.91 1.91 2.7288(14) 148.8 yes
N31 H31C O3 7_566 0.91 1.91 2.7220(14) 148.3 yes

loop_
_geom_torsion_atom_site_label_1
_geom_torsion_atom_site_label_2
_geom_torsion_atom_site_label_3
_geom_torsion_atom_site_label_4
_geom_torsion_site_symmetry_1
_geom_torsion_site_symmetry_2
_geom_torsion_site_symmetry_3
_geom_torsion_site_symmetry_4
_geom_torsion
_geom_torsion_publ_flag
O26 C25 C22 C23 . . . . 157.85(11) ?
O26 C25 C22 C21 . . . . -20.38(17) ?
O27 C25 C22 C23 . . . . -20.36(17) ?
O27 C25 C22 C21 . . . . 161.41(12) ?
N28 C29 C30 N31 . . . . 72.72(14) ?
C25 C22 C21 C20 . . . . 177.17(11) ?
C24 C23 C22 C25 . . . . -176.28(11) ?
C24 C23 C22 C21 . . . . 1.97(18) ?
C24 C19 C10 C7 . . . . -35.23(15) ?
C24 C19 C10 C15 . . . . 88.18(12) ?
C24 C19 C10 C11 . . . . -153.89(11) ?
C24 C19 C20 C21 . . . . 2.98(19) ?
C8 C7 C10 C19 . . . . -44.56(14) ?
C8 C7 C10 C15 . . . . -164.30(11) ?
C8 C7 C10 C11 . . . . 77.27(13) ?
C8 C7 C6 C5 . . . . 0.50(19) ?
C8 C9 C4 C2 . . . . 179.77(11) ?
C8 C9 C4 C5 . . . . -0.99(18) ?
C23 C24 C19 C10 . . . . -178.54(11) ?
C23 C24 C19 C20 . . . . -2.09(18) ?
C23 C22 C21 C20 . . . . -1.09(19) ?
C19 C24 C23 C22 . . . . -0.38(18) ?
C19 C10 C15 F18 . . . . -70.90(12) ?
C19 C10 C15 F16 . . . . 168.50(10) ?
C19 C10 C15 F17 . . . . 48.17(13) ?
C19 C10 C11 F14 . . . . 49.27(13) ?
C19 C10 C11 F13 . . . . -71.67(13) ?
C19 C10 C11 F12 . . . . 168.30(10) ?
C7 C8 C9 C4 . . . . 0.78(18) ?
C7 C10 C15 F18 . . . . 52.10(13) ?
C7 C10 C15 F16 . . . . -68.51(13) ?
C7 C10 C15 F17 . . . . 171.16(10) ?
C7 C10 C11 F14 . . . . -72.89(12) ?
C7 C10 C11 F13 . . . . 166.18(10) ?
C7 C10 C11 F12 . . . . 46.15(13) ?
C7 C6 C5 C4 . . . . -0.7(2) ?
C9 C8 C7 C10 . . . . -177.21(11) ?
C9 C8 C7 C6 . . . . -0.52(18) ?
C9 C4 C2 O3 . . . . -1.95(18) ?
C9 C4 C2 O1 . . . . 176.99(12) ?
C9 C4 C5 C6 . . . . 0.97(19) ?
C22 C21 C20 C19 . . . . -1.4(2) ?
C10 C19 C20 C21 . . . . 179.27(11) ?
C10 C7 C6 C5 . . . . 177.01(12) ?
C15 C10 C11 F14 . . . . 165.90(10) ?
C15 C10 C11 F13 . . . . 44.96(13) ?
C15 C10 C11 F12 . . . . -75.06(13) ?
C2 C4 C5 C6 . . . . -179.78(12) ?
C20 C19 C10 C7 . . . . 148.47(11) ?
C20 C19 C10 C15 . . . . -88.12(13) ?
C20 C19 C10 C11 . . . . 29.81(16) ?
C11 C10 C15 F18 . . . . 169.15(10) ?
C11 C10 C15 F16 . . . . 48.55(13) ?
C11 C10 C15 F17 . . . . -71.78(13) ?
C6 C7 C10 C19 . . . . 138.92(12) ?
C6 C7 C10 C15 . . . . 19.19(16) ?
C6 C7 C10 C11 . . . . -99.25(13) ?
C5 C4 C2 O3 . . . . 178.82(12) ?
C5 C4 C2 O1 . . . . -2.24(18) ?

_cod_database_fobs_code 2243373
